data_7011394
loop_
_publ_author_name
'Michaele J. Hardie'
'Nino Malic'
'Colin L. Raston'

_publ_section_title
;
 Mineralomimetic host--guest chemistry: the encapsulation of
 [M+&#x2282;[2.2.2]cryptate] (M = Na, K) by saddle shaped Ni(II)
 macrocycles
;
_journal_issue 3
_journal_name_full 'J. Chem. Soc., Dalton Trans.'
_journal_page_first 295
_journal_page_last 296
_journal_paper_doi 10.1039/b111197n
_journal_year 2002
_chemical_formula_sum 'C85 H114 B11 K N14 Ni3 O6'
_chemical_formula_weight 1762.04
_chemical_name_common {potassium[2.2.2]cryptate}{carborane}tris{Ni(TMTAA)}
_chemical_name_systematic
; 
{potassium 4,7,13,16,21,24-hexaoxa-1,10-diazabicyclo[8.8.8]hexacosane}
{carbadodecaborane(12)} tris-{5,7,12,14-tetramethyldibenzo[b,i]-1,4,8,11,
tetraazacyclotetrdecinenickel(II)}
;
_space_group_IT_number 161
_symmetry_cell_setting 'trigonal (hexagonal)'
_symmetry_space_group_name_Hall 'R 3 -2"c'
_symmetry_space_group_name_H-M 'R 3 c :H'
_atom_sites_solution_hydrogens geom
_atom_sites_solution_primary direct
_atom_sites_solution_secondary difmap
_cell_angle_alpha 90.00
_cell_angle_beta 90.00
_cell_angle_gamma 120.00
_cell_formula_units_Z 6
_cell_length_a 18.0689(2)
_cell_length_b 18.0689(2)
_cell_length_c 46.1059(3)
_cell_measurement_temperature 123(2)
_cell_volume 13036.2(2)
_computing_structure_refinement 'SHELXL-97 (Sheldrick, 1997)'
_computing_structure_solution 'SHELXS-97 (Sheldrick, 1990)'
_diffrn_ambient_temperature 123(2)
_diffrn_measured_fraction_theta_full 0.994
_diffrn_measured_fraction_theta_max 0.994
_diffrn_measurement_device_type CCD
_diffrn_radiation_monochromator graphite
_diffrn_radiation_source 'fine-focus sealed tube'
_diffrn_radiation_type MoK\a
_diffrn_radiation_wavelength 0.71073
_diffrn_reflns_av_R_equivalents 0.047
_diffrn_reflns_av_sigmaI/netI 0.0495
_diffrn_reflns_limit_h_max 24
_diffrn_reflns_limit_h_min 0
_diffrn_reflns_limit_k_max 20
_diffrn_reflns_limit_k_min -24
_diffrn_reflns_limit_l_max 54
_diffrn_reflns_limit_l_min -59
_diffrn_reflns_number 35176
_diffrn_reflns_theta_full 28.29
_diffrn_reflns_theta_max 28.29
_diffrn_reflns_theta_min 2.62
_exptl_absorpt_coefficient_mu 0.753
_exptl_absorpt_correction_type none
_exptl_crystal_colour 'dark purple'
_exptl_crystal_density_diffrn 1.347
_exptl_crystal_density_method 'not measured'
_exptl_crystal_description needle
_exptl_crystal_F_000 5568
_exptl_crystal_size_max 0.40
_exptl_crystal_size_mid 0.25
_exptl_crystal_size_min 0.13
_refine_diff_density_max 0.527
_refine_diff_density_min -0.560
_refine_diff_density_rms 0.099
_refine_ls_abs_structure_details 'Flack H D (1983), Acta Cryst. A39, 876-881'
_refine_ls_abs_structure_Flack 0.397(11)
_refine_ls_extinction_method none
_refine_ls_goodness_of_fit_ref 1.044
_refine_ls_hydrogen_treatment mixed
_refine_ls_matrix_type full
_refine_ls_number_parameters 366
_refine_ls_number_reflns 6885
_refine_ls_number_restraints 1
_refine_ls_restrained_S_all 1.044
_refine_ls_R_factor_all 0.0519
_refine_ls_R_factor_gt 0.0339
_refine_ls_shift/su_max 0.002
_refine_ls_shift/su_mean 0.000
_refine_ls_structure_factor_coef Fsqd
_refine_ls_weighting_details 'calc w=1/[\s^2^(Fo^2^)+(0.0403P)^2^+0.0000P] where P=(Fo^2^+2Fc^2^)/3'
_refine_ls_weighting_scheme calc
_refine_ls_wR_factor_gt 0.0726
_refine_ls_wR_factor_ref 0.0783
_reflns_number_gt 5589
_reflns_number_total 6885
_reflns_threshold_expression >2sigma(I)
_cod_data_source_file b111197n.txt
_cod_data_source_block compound1
_cod_original_cell_volume 13036.2(4)
_cod_original_sg_symbol_H-M R3c
_cod_database_code 7011394

loop_
_symmetry_equiv_pos_as_xyz
'x, y, z'
'-y, x-y, z'
'-x+y, -x, z'
'-x+y, y, z+1/2'
'x, x-y, z+1/2'
'-y, -x, z+1/2'
'x+2/3, y+1/3, z+1/3'
'-y+2/3, x-y+1/3, z+1/3'
'-x+y+2/3, -x+1/3, z+1/3'
'-x+y+2/3, y+1/3, z+5/6'
'x+2/3, x-y+1/3, z+5/6'
'-y+2/3, -x+1/3, z+5/6'
'x+1/3, y+2/3, z+2/3'
'-y+1/3, x-y+2/3, z+2/3'
'-x+y+1/3, -x+2/3, z+2/3'
'-x+y+1/3, y+2/3, z+7/6'
'x+1/3, x-y+2/3, z+7/6'
'-y+1/3, -x+2/3, z+7/6'

loop_
_atom_site_label
_atom_site_type_symbol
_atom_site_fract_x
_atom_site_fract_y
_atom_site_fract_z
_atom_site_U_iso_or_equiv
_atom_site_adp_type
_atom_site_occupancy
_atom_site_symmetry_multiplicity
_atom_site_calc_flag
_atom_site_refinement_flags
_atom_site_disorder_assembly
_atom_site_disorder_group
B4 B 0.36494(18) 0.63240(19) 1.17173(6) 0.0297(7) Uani 0.92 1 d P . 1
H4 H 0.3858 0.6096 1.1910 0.036 Uiso 1 1 calc R . 1
B3 B 0.3976(2) 0.69747(19) 1.11451(7) 0.0305(7) Uani 0.92 1 d P . 1
H3 H 0.4409 0.7182 1.0952 0.037 Uiso 1 1 calc R . 1
B2 B 0.38426(17) 0.61215(17) 1.13584(7) 0.0266(6) Uani 0.92 1 d P . 1
H2 H 0.4182 0.5759 1.1310 0.032 Uiso 1 1 calc R . 1
B1 B 0.27798(17) 0.56039(19) 1.14954(7) 0.0268(6) Uani 0.92 1 d P . 1
H1 H 0.2414 0.4900 1.1540 0.032 Uiso 1 1 calc R . 1
C22 C 0.71748(15) 0.74658(15) 0.98937(5) 0.0276(5) Uani 1 1 d . . .
H22A H 0.7377 0.7483 0.9695 0.041 Uiso 1 1 calc R . .
H22B H 0.7600 0.7491 1.0031 0.041 Uiso 1 1 calc R . .
H22C H 0.7090 0.7955 0.9925 0.041 Uiso 1 1 calc R . .
C21 C 0.63361(14) 0.66437(14) 0.99387(5) 0.0180(4) Uani 1 1 d . . .
C20 C 0.57763(14) 0.66929(14) 1.01348(5) 0.0204(5) Uani 1 1 d . . .
H20 H 0.5979 0.7228 1.0229 0.024 Uiso 1 1 calc R . .
C19 C 0.45089(16) 0.62981(16) 1.04347(5) 0.0255(5) Uani 1 1 d . . .
H19A H 0.4537 0.6064 1.0623 0.038 Uiso 1 1 calc R . .
H19B H 0.3910 0.6069 1.0380 0.038 Uiso 1 1 calc R . .
H19C H 0.4793 0.6922 1.0447 0.038 Uiso 1 1 calc R . .
C18 C 0.49491(14) 0.60502(15) 1.02103(4) 0.0197(5) Uani 1 1 d . . .
C17 C 0.37827(14) 0.45880(14) 1.01556(4) 0.0180(5) Uani 1 1 d . . .
C16 C 0.34160(15) 0.44128(15) 1.04341(5) 0.0241(5) Uani 1 1 d . . .
H16 H 0.3682 0.4819 1.0585 0.029 Uiso 1 1 calc R . .
C15 C 0.26666(15) 0.36503(16) 1.04896(5) 0.0272(5) Uani 1 1 d . . .
H15 H 0.2411 0.3544 1.0676 0.033 Uiso 1 1 calc R . .
C14 C 0.22924(15) 0.30428(16) 1.02712(5) 0.0273(6) Uani 1 1 d . . .
H14 H 0.1781 0.2521 1.0309 0.033 Uiso 1 1 calc R . .
C13 C 0.26602(14) 0.31929(15) 0.99993(5) 0.0243(5) Uani 1 1 d . . .
H13 H 0.2414 0.2762 0.9855 0.029 Uiso 1 1 calc R . .
C12 C 0.33863(14) 0.39676(14) 0.99347(5) 0.0181(4) Uani 1 1 d . . .
C11 C 0.25625(15) 0.33399(15) 0.93595(5) 0.0264(5) Uani 1 1 d . . .
H11A H 0.2250 0.3477 0.9503 0.040 Uiso 1 1 calc R . .
H11B H 0.2404 0.2738 0.9379 0.040 Uiso 1 1 calc R . .
H11C H 0.2418 0.3441 0.9164 0.040 Uiso 1 1 calc R . .
C10 C 0.35082(14) 0.38971(13) 0.94089(5) 0.0184(5) Uani 1 1 d . . .
C9 C 0.40218(15) 0.41069(14) 0.91622(5) 0.0219(5) Uani 1 1 d . . .
H9 H 0.3729 0.3937 0.8982 0.026 Uiso 1 1 calc R . .
C8 C 0.52916(16) 0.46640(17) 0.88465(5) 0.0280(5) Uani 1 1 d . . .
H8A H 0.5373 0.4182 0.8797 0.042 Uiso 1 1 calc R . .
H8B H 0.5844 0.5195 0.8842 0.042 Uiso 1 1 calc R . .
H8C H 0.4905 0.4699 0.8705 0.042 Uiso 1 1 calc R . .
C7 C 0.49088(15) 0.45339(15) 0.91470(5) 0.0206(5) Uani 1 1 d . . .
C6 C 0.62873(14) 0.52107(14) 0.93860(4) 0.0185(5) Uani 1 1 d . . .
C5 C 0.67634(15) 0.49640(15) 0.92182(5) 0.0232(5) Uani 1 1 d . . .
H5 H 0.6486 0.4526 0.9077 0.028 Uiso 1 1 calc R . .
C4 C 0.76421(15) 0.53508(16) 0.92539(5) 0.0258(5) Uani 1 1 d . . .
H4A H 0.7965 0.5195 0.9131 0.031 Uiso 1 1 calc R . .
C3 C 0.80472(15) 0.59586(17) 0.94659(6) 0.0260(5) Uani 1 1 d . . .
H3A H 0.8649 0.6223 0.9489 0.031 Uiso 1 1 calc R . .
C2 C 0.75772(14) 0.61874(15) 0.96479(5) 0.0225(5) Uani 1 1 d . . .
H2A H 0.7856 0.6589 0.9799 0.027 Uiso 1 1 calc R . .
C1 C 0.66978(14) 0.58261(13) 0.96076(5) 0.0178(5) Uani 1 1 d . . .
N4 N 0.45741(11) 0.52933(11) 1.00733(4) 0.0170(4) Uani 1 1 d . . .
N3 N 0.38547(11) 0.42004(11) 0.96714(4) 0.0174(4) Uani 1 1 d . . .
N2 N 0.53909(12) 0.48517(11) 0.93851(4) 0.0176(4) Uani 1 1 d . . .
N1 N 0.61196(11) 0.59387(11) 0.97834(4) 0.0171(4) Uani 1 1 d . . .
Ni1 Ni 0.498753(16) 0.505983(17) 0.973080(8) 0.01437(7) Uani 1 1 d . . .
C28 C 0.42139(16) 0.72274(15) 0.96932(5) 0.0236(5) Uani 1 1 d . . .
H28A H 0.4229 0.7179 0.9907 0.028 Uiso 1 1 calc R . .
H28B H 0.4382 0.7826 0.9647 0.028 Uiso 1 1 calc R . .
C27 C 0.48620(15) 0.70317(16) 0.95613(5) 0.0262(5) Uani 1 1 d . . .
H27A H 0.5434 0.7417 0.9645 0.031 Uiso 1 1 calc R . .
H27B H 0.4706 0.6436 0.9607 0.031 Uiso 1 1 calc R . .
C24 C 0.48062(17) 0.69029(18) 0.83806(5) 0.0327(6) Uani 1 1 d . . .
H24A H 0.5218 0.6767 0.8288 0.039 Uiso 1 1 calc R . .
H24B H 0.5045 0.7529 0.8372 0.039 Uiso 1 1 calc R . .
C23 C 0.39746(17) 0.64620(19) 0.82224(5) 0.0328(6) Uani 1 1 d . . .
H23A H 0.4081 0.6619 0.8015 0.039 Uiso 1 1 calc R . .
H23B H 0.3739 0.5837 0.8237 0.039 Uiso 1 1 calc R . .
N6 N 0.3333 0.6667 0.95927(7) 0.0197(7) Uani 1 3 d S . .
N5 N 0.3333 0.6667 0.83303(7) 0.0258(8) Uani 1 3 d S . .
O2 O 0.48871(10) 0.71432(12) 0.92574(3) 0.0280(4) Uani 1 1 d . . .
O1 O 0.46828(10) 0.66345(12) 0.86724(3) 0.0303(4) Uani 1 1 d . . .
K1 K 0.3333 0.6667 0.896139(15) 0.01604(17) Uani 1 3 d S . .
C4A C 0.36494(18) 0.63240(19) 1.17173(6) 0.0297(7) Uani 0.08 1 d P . 2
C1A C 0.27798(17) 0.56039(19) 1.14954(7) 0.0268(6) Uani 0.08 1 d P . 2
C2A C 0.38426(17) 0.61215(17) 1.13584(7) 0.0266(6) Uani 0.08 1 d P . 2
C3A C 0.3976(2) 0.69747(19) 1.11451(7) 0.0305(7) Uani 0.08 1 d P . 2
C25 C 0.54921(16) 0.7018(2) 0.88164(6) 0.0375(6) Uani 1 1 d . . .
H25A H 0.5785 0.7646 0.8794 0.045 Uiso 1 1 calc R . .
H25B H 0.5856 0.6813 0.8728 0.045 Uiso 1 1 calc R . .
C26 C 0.53645(18) 0.6793(2) 0.91250(6) 0.0404(7) Uani 1 1 d . . .
H26A H 0.5051 0.6164 0.9147 0.048 Uiso 1 1 calc R . .
H26B H 0.5925 0.7022 0.9222 0.048 Uiso 1 1 calc R . .

loop_
_atom_site_aniso_label
_atom_site_aniso_U_11
_atom_site_aniso_U_22
_atom_site_aniso_U_33
_atom_site_aniso_U_23
_atom_site_aniso_U_13
_atom_site_aniso_U_12
B4 0.0287(16) 0.0313(16) 0.0276(14) 0.0046(12) -0.0059(12) 0.0138(14)
B3 0.0317(17) 0.0330(17) 0.0281(15) -0.0007(12) 0.0080(12) 0.0171(14)
B2 0.0191(14) 0.0159(13) 0.0457(17) 0.0011(12) 0.0022(12) 0.0094(12)
B1 0.0178(14) 0.0169(14) 0.0450(17) 0.0039(12) 0.0021(12) 0.0082(12)
C22 0.0199(12) 0.0208(13) 0.0374(14) -0.0021(10) -0.0006(10) 0.0067(10)
C21 0.0177(11) 0.0147(11) 0.0196(10) 0.0006(8) -0.0056(9) 0.0066(9)
C20 0.0216(12) 0.0185(12) 0.0209(12) -0.0040(9) -0.0039(9) 0.0100(10)
C19 0.0289(13) 0.0261(13) 0.0235(11) -0.0034(10) 0.0001(10) 0.0153(12)
C18 0.0247(13) 0.0234(12) 0.0151(10) 0.0002(9) -0.0037(9) 0.0151(11)
C17 0.0148(11) 0.0200(12) 0.0217(11) 0.0047(9) 0.0010(9) 0.0105(10)
C16 0.0223(12) 0.0278(13) 0.0233(12) 0.0040(10) 0.0044(10) 0.0132(11)
C15 0.0225(13) 0.0340(14) 0.0279(12) 0.0145(11) 0.0093(10) 0.0162(11)
C14 0.0144(12) 0.0311(14) 0.0335(13) 0.0135(11) 0.0042(10) 0.0091(11)
C13 0.0161(12) 0.0220(12) 0.0327(13) 0.0059(10) -0.0011(10) 0.0080(10)
C12 0.0133(11) 0.0203(12) 0.0216(10) 0.0056(9) 0.0016(9) 0.0089(10)
C11 0.0221(13) 0.0269(14) 0.0245(12) -0.0034(10) -0.0055(10) 0.0079(11)
C10 0.0177(11) 0.0128(11) 0.0243(11) -0.0011(9) -0.0038(9) 0.0074(9)
C9 0.0230(12) 0.0185(12) 0.0213(11) -0.0045(9) -0.0067(9) 0.0082(10)
C8 0.0288(13) 0.0346(14) 0.0190(11) -0.0019(10) 0.0000(10) 0.0146(12)
C7 0.0260(13) 0.0179(11) 0.0196(11) 0.0016(9) -0.0013(10) 0.0122(10)
C6 0.0196(12) 0.0197(12) 0.0183(10) 0.0073(9) 0.0029(9) 0.0114(10)
C5 0.0287(13) 0.0262(13) 0.0187(11) 0.0078(10) 0.0066(10) 0.0168(11)
C4 0.0255(13) 0.0301(13) 0.0277(13) 0.0114(10) 0.0101(10) 0.0182(12)
C3 0.0178(12) 0.0305(14) 0.0315(13) 0.0130(11) 0.0048(10) 0.0134(11)
C2 0.0174(12) 0.0229(13) 0.0270(12) 0.0059(10) 0.0003(10) 0.0099(10)
C1 0.0172(11) 0.0170(11) 0.0206(10) 0.0062(9) 0.0038(9) 0.0096(9)
N4 0.0145(9) 0.0197(10) 0.0161(9) 0.0016(7) 0.0021(7) 0.0081(8)
N3 0.0152(10) 0.0151(9) 0.0207(9) 0.0011(7) -0.0013(7) 0.0067(8)
N2 0.0198(10) 0.0143(9) 0.0192(10) 0.0006(7) 0.0011(8) 0.0089(9)
N1 0.0150(9) 0.0171(9) 0.0185(10) 0.0041(7) 0.0007(7) 0.0074(8)
Ni1 0.01249(13) 0.01358(13) 0.01490(13) 0.00045(11) 0.00045(11) 0.00491(11)
C28 0.0233(12) 0.0242(13) 0.0188(12) -0.0015(9) -0.0053(10) 0.0084(10)
C27 0.0232(13) 0.0288(14) 0.0256(12) 0.0044(10) -0.0032(10) 0.0122(11)
C24 0.0306(15) 0.0372(15) 0.0286(13) -0.0064(11) 0.0069(11) 0.0155(13)
C23 0.0370(16) 0.0404(16) 0.0240(13) -0.0059(11) 0.0044(11) 0.0216(13)
N6 0.0200(11) 0.0200(11) 0.0192(16) 0.000 0.000 0.0100(5)
N5 0.0268(12) 0.0268(12) 0.0239(18) 0.000 0.000 0.0134(6)
O2 0.0222(9) 0.0426(11) 0.0246(8) -0.0002(8) -0.0005(7) 0.0202(9)
O1 0.0209(9) 0.0452(11) 0.0278(8) -0.0050(8) -0.0005(7) 0.0186(8)
K1 0.0159(2) 0.0159(2) 0.0163(4) 0.000 0.000 0.00796(11)
C4A 0.0287(16) 0.0313(16) 0.0276(14) 0.0046(12) -0.0059(12) 0.0138(14)
C1A 0.0178(14) 0.0169(14) 0.0450(17) 0.0039(12) 0.0021(12) 0.0082(12)
C2A 0.0191(14) 0.0159(13) 0.0457(17) 0.0011(12) 0.0022(12) 0.0094(12)
C3A 0.0317(17) 0.0330(17) 0.0281(15) -0.0007(12) 0.0080(12) 0.0171(14)
C25 0.0206(13) 0.0534(18) 0.0417(14) -0.0052(13) 0.0007(11) 0.0209(13)
C26 0.0311(15) 0.0603(19) 0.0430(14) -0.0054(14) -0.0044(12) 0.0327(15)

loop_
_atom_type_symbol
_atom_type_description
_atom_type_scat_dispersion_real
_atom_type_scat_dispersion_imag
_atom_type_scat_source
C C 0.0033 0.0016 'International Tables Vol C Tables 4.2.6.8 and 6.1.1.4'
H H 0.0000 0.0000 'International Tables Vol C Tables 4.2.6.8 and 6.1.1.4'
B B 0.0013 0.0007 'International Tables Vol C Tables 4.2.6.8 and 6.1.1.4'
N N 0.0061 0.0033 'International Tables Vol C Tables 4.2.6.8 and 6.1.1.4'
K K 0.2009 0.2494 'International Tables Vol C Tables 4.2.6.8 and 6.1.1.4'
Ni Ni 0.3393 1.1124 'International Tables Vol C Tables 4.2.6.8 and 6.1.1.4'
O O 0.0106 0.0060 'International Tables Vol C Tables 4.2.6.8 and 6.1.1.4'

loop_
_geom_angle_atom_site_label_1
_geom_angle_atom_site_label_2
_geom_angle_atom_site_label_3
_geom_angle
_geom_angle_site_symmetry_1
_geom_angle_site_symmetry_3
_geom_angle_publ_flag
B2 B4 B1 59.81(16) . 2_665 ?
B2 B4 B1 60.23(16) . . ?
B1 B4 B1 108.2(2) 2_665 . ?
B2 B4 B4 107.57(14) . 2_665 ?
B1 B4 B4 59.90(19) 2_665 2_665 ?
B1 B4 B4 107.91(17) . 2_665 ?
B2 B4 B4 107.77(14) . 3_565 ?
B1 B4 B4 107.97(17) 2_665 3_565 ?
B1 B4 B4 59.82(19) . 3_565 ?
B4 B4 B4 60.000(2) 2_665 3_565 ?
B2 B3 B3 60.2(2) . 3_565 ?
B2 B3 B3 108.83(18) . 2_665 ?
B3 B3 B3 60.000(3) 3_565 2_665 ?
B2 B3 B1 60.95(17) . 2_665 ?
B3 B3 B1 109.06(16) 3_565 2_665 ?
B3 B3 B1 109.08(15) 2_665 2_665 ?
B2 B3 B2 110.1(3) . 2_665 ?
B3 B3 B2 108.52(17) 3_565 2_665 ?
B3 B3 B2 59.86(19) 2_665 2_665 ?
B1 B3 B2 61.27(16) 2_665 2_665 ?
B3 B2 B3 59.9(2) . 3_565 ?
B3 B2 B4 107.4(2) . . ?
B3 B2 B4 107.2(2) 3_565 . ?
B3 B2 B1 59.61(16) . 2_665 ?
B3 B2 B1 107.7(2) 3_565 2_665 ?
B4 B2 B1 60.39(17) . 2_665 ?
B3 B2 B1 107.5(2) . . ?
B3 B2 B1 59.26(17) 3_565 . ?
B4 B2 B1 60.22(17) . . ?
B1 B2 B1 108.7(3) 2_665 . ?
B3 B1 B2 59.44(16) 3_565 3_565 ?
B3 B1 B4 106.8(2) 3_565 3_565 ?
B2 B1 B4 59.79(16) 3_565 3_565 ?
B3 B1 B4 106.8(2) 3_565 . ?
B2 B1 B4 107.9(2) 3_565 . ?
B4 B1 B4 60.3(2) 3_565 . ?
B3 B1 B2 59.47(16) 3_565 . ?
B2 B1 B2 107.4(3) 3_565 . ?
B4 B1 B2 107.6(2) 3_565 . ?
B4 B1 B2 59.55(16) . . ?
N1 C21 C20 122.2(2) . . ?
N1 C21 C22 122.2(2) . . ?
C20 C21 C22 115.4(2) . . ?
C21 C20 C18 128.0(2) . . ?
N4 C18 C20 120.9(2) . . ?
N4 C18 C19 123.7(2) . . ?
C20 C18 C19 115.3(2) . . ?
C16 C17 N4 126.8(2) . . ?
C16 C17 C12 118.9(2) . . ?
N4 C17 C12 113.87(18) . . ?
C15 C16 C17 120.5(2) . . ?
C16 C15 C14 119.8(2) . . ?
C13 C14 C15 120.4(2) . . ?
C14 C13 C12 120.8(2) . . ?
C13 C12 C17 119.5(2) . . ?
C13 C12 N3 127.2(2) . . ?
C17 C12 N3 112.99(19) . . ?
N3 C10 C9 120.8(2) . . ?
N3 C10 C11 123.3(2) . . ?
C9 C10 C11 115.91(19) . . ?
C7 C9 C10 128.1(2) . . ?
N2 C7 C9 121.3(2) . . ?
N2 C7 C8 122.3(2) . . ?
C9 C7 C8 116.3(2) . . ?
C5 C6 N2 127.2(2) . . ?
C5 C6 C1 119.3(2) . . ?
N2 C6 C1 113.14(19) . . ?
C6 C5 C4 120.6(2) . . ?
C3 C4 C5 120.3(2) . . ?
C4 C3 C2 120.3(2) . . ?
C3 C2 C1 120.0(2) . . ?
C2 C1 N1 127.3(2) . . ?
C2 C1 C6 119.3(2) . . ?
N1 C1 C6 113.06(19) . . ?
C18 N4 C17 124.13(19) . . ?
C18 N4 Ni1 124.62(15) . . ?
C17 N4 Ni1 111.09(14) . . ?
C10 N3 C12 124.17(19) . . ?
C10 N3 Ni1 124.24(15) . . ?
C12 N3 Ni1 111.34(14) . . ?
C7 N2 C6 123.4(2) . . ?
C7 N2 Ni1 123.38(16) . . ?
C6 N2 Ni1 112.25(14) . . ?
C21 N1 C1 123.92(19) . . ?
C21 N1 Ni1 123.47(15) . . ?
C1 N1 Ni1 112.04(14) . . ?
N2 Ni1 N3 94.77(8) . . ?
N2 Ni1 N1 84.87(8) . . ?
N3 Ni1 N1 178.55(8) . . ?
N2 Ni1 N4 178.26(9) . . ?
N3 Ni1 N4 85.22(8) . . ?
N1 Ni1 N4 95.09(8) . . ?
N6 C28 C27 114.24(19) . . ?
O2 C27 C28 109.83(19) . . ?
O1 C24 C23 109.8(2) . . ?
N5 C23 C24 114.2(2) . . ?
C28 N6 C28 110.55(14) 2_665 . ?
C28 N6 C28 110.55(14) 2_665 3_565 ?
C28 N6 C28 110.55(14) . 3_565 ?
C28 N6 K1 108.37(15) 2_665 . ?
C28 N6 K1 108.37(15) . . ?
C28 N6 K1 108.37(15) 3_565 . ?
C23 N5 C23 109.14(17) 2_665 3_565 ?
C23 N5 C23 109.14(17) 2_665 . ?
C23 N5 C23 109.14(17) 3_565 . ?
C23 N5 K1 109.80(16) 2_665 . ?
C23 N5 K1 109.80(16) 3_565 . ?
C23 N5 K1 109.80(16) . . ?
C27 O2 C26 110.00(18) . . ?
C27 O2 K1 118.48(13) . . ?
C26 O2 K1 112.49(14) . . ?
C24 O1 C25 109.20(19) . . ?
C24 O1 K1 115.84(14) . . ?
C25 O1 K1 117.28(13) . . ?
O1 K1 O1 99.29(5) 2_665 3_565 ?
O1 K1 O1 99.29(5) 2_665 . ?
O1 K1 O1 99.29(5) 3_565 . ?
O1 K1 O2 59.79(5) 2_665 2_665 ?
O1 K1 O2 112.39(5) 3_565 2_665 ?
O1 K1 O2 143.81(6) . 2_665 ?
O1 K1 O2 143.81(5) 2_665 3_565 ?
O1 K1 O2 59.79(5) 3_565 3_565 ?
O1 K1 O2 112.39(5) . 3_565 ?
O2 K1 O2 98.85(5) 2_665 3_565 ?
O1 K1 O2 112.39(5) 2_665 . ?
O1 K1 O2 143.81(5) 3_565 . ?
O1 K1 O2 59.79(5) . . ?
O2 K1 O2 98.85(5) 2_665 . ?
O2 K1 O2 98.85(4) 3_565 . ?
O1 K1 N5 61.63(4) 2_665 . ?
O1 K1 N5 61.63(4) 3_565 . ?
O1 K1 N5 61.63(4) . . ?
O2 K1 N5 118.71(4) 2_665 . ?
O2 K1 N5 118.71(4) 3_565 . ?
O2 K1 N5 118.71(4) . . ?
O1 K1 N6 118.37(4) 2_665 . ?
O1 K1 N6 118.37(4) 3_565 . ?
O1 K1 N6 118.37(4) . . ?
O2 K1 N6 61.29(4) 2_665 . ?
O2 K1 N6 61.29(4) 3_565 . ?
O2 K1 N6 61.29(4) . . ?
N5 K1 N6 180.000(1) . . ?
O1 C25 C26 109.6(2) . . ?
O2 C26 C25 109.7(2) . . ?

loop_
_geom_bond_atom_site_label_1
_geom_bond_atom_site_label_2
_geom_bond_distance
_geom_bond_site_symmetry_2
_geom_bond_publ_flag
B4 B2 1.767(4) . ?
B4 B1 1.778(4) 2_665 ?
B4 B1 1.779(4) . ?
B4 B4 1.786(5) 2_665 ?
B4 B4 1.786(5) 3_565 ?
B3 B2 1.741(4) . ?
B3 B3 1.742(6) 3_565 ?
B3 B3 1.742(6) 2_665 ?
B3 B1 1.744(4) 2_665 ?
B3 B2 1.748(4) 2_665 ?
B2 B3 1.748(4) 3_565 ?
B2 B1 1.767(4) 2_665 ?
B2 B1 1.779(4) . ?
B1 B3 1.744(4) 3_565 ?
B1 B2 1.767(4) 3_565 ?
B1 B4 1.778(4) 3_565 ?
C22 C21 1.515(3) . ?
C21 N1 1.338(3) . ?
C21 C20 1.393(3) . ?
C20 C18 1.403(3) . ?
C19 C18 1.503(3) . ?
C18 N4 1.342(3) . ?
C17 C16 1.407(3) . ?
C17 N4 1.411(3) . ?
C17 C12 1.416(3) . ?
C16 C15 1.390(3) . ?
C15 C14 1.391(4) . ?
C14 C13 1.380(3) . ?
C13 C12 1.390(3) . ?
C12 N3 1.418(3) . ?
C11 C10 1.505(3) . ?
C10 N3 1.347(3) . ?
C10 C9 1.395(3) . ?
C9 C7 1.390(3) . ?
C8 C7 1.514(3) . ?
C7 N2 1.339(3) . ?
C6 C5 1.386(3) . ?
C6 N2 1.412(3) . ?
C6 C1 1.416(3) . ?
C5 C4 1.388(3) . ?
C4 C3 1.376(4) . ?
C3 C2 1.396(3) . ?
C2 C1 1.396(3) . ?
C1 N1 1.415(3) . ?
N4 Ni1 1.8827(19) . ?
N3 Ni1 1.8703(18) . ?
N2 Ni1 1.8673(19) . ?
N1 Ni1 1.8753(18) . ?
C28 N6 1.470(3) . ?
C28 C27 1.510(3) . ?
C27 O2 1.413(3) . ?
C24 O1 1.409(3) . ?
C24 C23 1.493(4) . ?
C23 N5 1.468(3) . ?
N6 C28 1.470(3) 2_665 ?
N6 C28 1.470(3) 3_565 ?
N6 K1 2.911(3) . ?
N5 C23 1.468(3) 2_665 ?
N5 C23 1.468(3) 3_565 ?
N5 K1 2.910(4) . ?
O2 C26 1.436(3) . ?
O2 K1 2.8404(16) . ?
O1 C25 1.430(3) . ?
O1 K1 2.8047(16) . ?
K1 O1 2.8048(16) 2_665 ?
K1 O1 2.8048(16) 3_565 ?
K1 O2 2.8404(16) 2_665 ?
K1 O2 2.8404(17) 3_565 ?
C25 C26 1.466(4) . ?
